data_8102246
loop_
_publ_author_name
'Xiaoniu Fang'
'Ronghua Hu'
'Ping Hu'

_publ_section_title
;
 Crystal structure of
 &#x00B5;4-sulfido-bis(&#x00B5;2-thioallyl)-tetrakis-(tricarbonyliron),
 [Fe2(CO)6SC3H5]2S
;
_journal_issue 3
_journal_name_full 'Zeitschrift f\"ur Kristallographie - New Crystal Structures'
_journal_page_first 194
_journal_volume 223
_journal_year 2008
_chemical_formula_moiety 'C18 H10 Fe4 O12 S3'
_chemical_formula_sum 'C18 H10 Fe4 O12 S3'
_chemical_formula_weight 737.84
_chemical_melting_point 403.5(5)
_space_group_IT_number 2
_symmetry_cell_setting triclinic
_symmetry_space_group_name_Hall '-P 1'
_symmetry_space_group_name_H-M 'P -1'
_atom_sites_solution_hydrogens geom
_atom_sites_solution_primary direct
_atom_sites_solution_secondary difmap
_audit_creation_method SHELXL-97
_audit_update_record
;
2007-10-07 # Formatted by publCIF
;
_cell_angle_alpha 89.007(2)
_cell_angle_beta 87.210(2)
_cell_angle_gamma 86.480(2)
_cell_formula_units_Z 4
_cell_length_a 8.8997(12)
_cell_length_b 16.722(2)
_cell_length_c 18.572(3)
_cell_measurement_reflns_used 5509
_cell_measurement_temperature 296(2)
_cell_measurement_theta_max 25.62
_cell_measurement_theta_min 2.53
_cell_volume 2755.1(7)
_computing_cell_refinement 'APEX2 software package'
_computing_data_collection 'APEX2 (Bruker, 2004)'
_computing_data_reduction 'APEX2 software package'
_computing_molecular_graphics 'APEX2 software package'
_computing_publication_material 'APEX2 software package and publCIF (Westrip, 2006)'
_computing_structure_refinement 'APEX2 software package'
_computing_structure_solution 'APEX2 software package'
_diffrn_ambient_temperature 296(2)
_diffrn_measured_fraction_theta_full 0.929
_diffrn_measured_fraction_theta_max 0.929
_diffrn_measurement_device_type 'Bruker APEX-II area-detector diffractometer'
_diffrn_measurement_method '\f and \w scan'
_diffrn_radiation_monochromator graphite
_diffrn_radiation_source 'fine-focus sealed tube'
_diffrn_radiation_type MoK\a
_diffrn_radiation_wavelength 0.71073
_diffrn_reflns_av_R_equivalents 0.0225
_diffrn_reflns_av_sigmaI/netI 0.0410
_diffrn_reflns_limit_h_max 10
_diffrn_reflns_limit_h_min -10
_diffrn_reflns_limit_k_max 19
_diffrn_reflns_limit_k_min -18
_diffrn_reflns_limit_l_max 21
_diffrn_reflns_limit_l_min -21
_diffrn_reflns_number 16150
_diffrn_reflns_theta_full 24.60
_diffrn_reflns_theta_max 24.60
_diffrn_reflns_theta_min 2.20
_diffrn_standards_decay_% 0
_diffrn_standards_interval_count 0
_diffrn_standards_interval_time 0
_diffrn_standards_number 0
_exptl_absorpt_coefficient_mu 2.346
_exptl_absorpt_correction_T_max 0.74
_exptl_absorpt_correction_T_min 0.54
_exptl_absorpt_correction_type multi-scan
_exptl_absorpt_process_details 'SADABS (Bruker, 2004)'
_exptl_crystal_colour red
_exptl_crystal_density_diffrn 1.779
_exptl_crystal_density_method 'not measured'
_exptl_crystal_description block
_exptl_crystal_F_000 1464
_exptl_crystal_size_max 0.34
_exptl_crystal_size_mid 0.22
_exptl_crystal_size_min 0.13
_refine_diff_density_max 0.787
_refine_diff_density_min -0.326
_refine_diff_density_rms 0.058
_refine_ls_extinction_method none
_refine_ls_goodness_of_fit_ref 0.996
_refine_ls_hydrogen_treatment constr
_refine_ls_matrix_type full
_refine_ls_number_parameters 667
_refine_ls_number_reflns 8649
_refine_ls_number_restraints 9
_refine_ls_restrained_S_all 1.056
_refine_ls_R_factor_all 0.0546
_refine_ls_R_factor_gt 0.0340
_refine_ls_shift/su_max 0.001
_refine_ls_shift/su_mean 0.000
_refine_ls_structure_factor_coef Fsqd
_refine_ls_weighting_details 'calc w=1/[\s^2^(Fo^2^)+(0.0473P)^2^+0.0000P] where P=(Fo^2^+2Fc^2^)/3'
_refine_ls_weighting_scheme calc
_refine_ls_wR_factor_gt 0.0830
_refine_ls_wR_factor_ref 0.0897
_reflns_number_gt 5992
_reflns_number_total 8649
_reflns_threshold_expression I>2\s(I)
_cod_data_source_file 1267-2203.cff
_cod_data_source_block aa
_cod_depositor_comments
;
The following automatic conversions were performed:

'_chemical_melting_point' value '403-404' was changed to '403.5(5)' -
the average value was taken and precision was estimated.

Automatic conversion script
Id: cif_fix_values 1569 2011-02-09 13:29:24Z adriana 
;
_cod_original_cell_volume 2755.0(6)
_cod_database_code 8102246

loop_
_symmetry_equiv_pos_as_xyz
'x, y, z'
'-x, -y, -z'

loop_
_atom_site_label
_atom_site_type_symbol
_atom_site_fract_x
_atom_site_fract_y
_atom_site_fract_z
_atom_site_U_iso_or_equiv
_atom_site_adp_type
_atom_site_occupancy
_atom_site_symmetry_multiplicity
_atom_site_calc_flag
_atom_site_refinement_flags
_atom_site_disorder_assembly
_atom_site_disorder_group
C1 C 1.0047(6) 0.8821(3) 0.4676(3) 0.0785(14) Uani 1 1 d . A 5
C2 C 1.1134(6) 0.9089(3) 0.3340(3) 0.0787(14) Uani 1 1 d . A 5
C3 C 0.8540(5) 0.9757(3) 0.3668(2) 0.0647(12) Uani 1 1 d . A 5
C4 C 0.9163(5) 0.8287(3) 0.2056(3) 0.0673(12) Uani 1 1 d . A 5
C5 C 0.7039(5) 0.7279(3) 0.2511(3) 0.0689(12) Uani 1 1 d . A 5
C6 C 0.6649(5) 0.8908(3) 0.2606(2) 0.0608(11) Uani 1 1 d . A 5
C7 C 0.5604(5) 0.8849(3) 0.4245(3) 0.0797(14) Uani 1 1 d . A 5
H7A H 0.5693 0.9357 0.3992 0.096 Uiso 1 1 calc R A 5
H7B H 0.4690 0.8617 0.4107 0.096 Uiso 1 1 calc R A 5
C8 C 0.5558(9) 0.8966(4) 0.5027(4) 0.141(3) Uani 1 1 d U A 5
H8 H 0.6277 0.9304 0.5171 0.169 Uiso 1 1 calc R A 5
C9 C 0.4836(11) 0.8735(5) 0.5489(5) 0.187(4) Uani 1 1 d . A 5
H9A H 0.4081 0.8393 0.5403 0.224 Uiso 1 1 calc R A 5
H9B H 0.4993 0.8886 0.5958 0.224 Uiso 1 1 calc R A 5
C10 C 1.3237(6) 0.5911(3) 0.2907(3) 0.0797(14) Uani 1 1 d . A 5
C11 C 1.3004(5) 0.7483(3) 0.2414(3) 0.0718(13) Uani 1 1 d . A 5
C12 C 1.0859(5) 0.6383(3) 0.2301(3) 0.0713(13) Uani 1 1 d . A 5
C13 C 0.8762(6) 0.6012(3) 0.3801(3) 0.0674(12) Uani 1 1 d . A 5
C14 C 1.1251(5) 0.5489(3) 0.4340(3) 0.0725(13) Uani 1 1 d . A 5
C15 C 0.9615(6) 0.6762(3) 0.4976(3) 0.0745(13) Uani 1 1 d . A 5
C16 C 1.4216(5) 0.6419(3) 0.4428(3) 0.0829(15) Uani 1 1 d . A 5
H16A H 1.4121 0.5870 0.4283 0.099 Uiso 1 1 calc R A 5
H16B H 1.5151 0.6599 0.4209 0.099 Uiso 1 1 calc R A 5
C17 C 1.4265(7) 0.6448(4) 0.5218(4) 0.115(2) Uani 1 1 d . A 5
H17 H 1.4356 0.6958 0.5397 0.139 Uiso 1 1 calc R A 5
C18 C 1.4209(8) 0.5937(5) 0.5668(4) 0.155(3) Uani 1 1 d . A 5
H18A H 1.4118 0.5409 0.5537 0.186 Uiso 1 1 calc R A 5
H18B H 1.4256 0.6065 0.6151 0.186 Uiso 1 1 calc R A 5
C19 C 0.0347(6) 0.3828(3) 0.2775(3) 0.0842(15) Uani 1 1 d . B 5
C20 C 0.1966(7) 0.4001(3) 0.1493(3) 0.1008(18) Uani 1 1 d . B 5
C21 C 0.2941(6) 0.3090(3) 0.2623(3) 0.0878(17) Uani 1 1 d . B 5
C22 C -0.1266(5) 0.2171(3) 0.3014(3) 0.0726(13) Uani 1 1 d . B 5
C23 C -0.0807(5) 0.1044(3) 0.1961(3) 0.0715(13) Uani 1 1 d . B 5
C24 C 0.1286(6) 0.1419(3) 0.2894(3) 0.0763(13) Uani 1 1 d . B 5
C25 C -0.2545(5) 0.3505(3) 0.1932(3) 0.0888(16) Uani 1 1 d D B 5
H25A H -0.3432 0.3259 0.1778 0.107 Uiso 1 1 calc RD B 5
H25B H -0.2565 0.3485 0.2454 0.107 Uiso 1 1 calc R B 5
C26 C -0.2584(10) 0.4349(6) 0.1683(6) 0.180(4) Uani 1 1 d D B 5
H26 H -0.1978 0.4680 0.1923 0.216 Uiso 1 1 calc R B 5
C27 C -0.3248(16) 0.4643(9) 0.1243(7) 0.330(9) Uani 1 1 d D . .
H27A H -0.3876 0.4344 0.0982 0.396 Uiso 1 1 calc RD B 5
H27B H -0.3172 0.5185 0.1138 0.396 Uiso 1 1 calc R B 5
C28 C 0.5105(5) 0.1361(3) 0.2045(3) 0.0673(12) Uani 1 1 d . B 5
C29 C 0.5545(5) 0.0808(3) 0.0684(3) 0.0714(13) Uani 1 1 d . B 5
C30 C 0.3148(5) 0.0444(3) 0.1389(2) 0.0678(12) Uani 1 1 d . B 5
C31 C 0.1516(7) 0.2886(4) -0.0085(3) 0.0960(17) Uani 1 1 d . B 5
C32 C 0.0916(6) 0.1352(4) 0.0230(2) 0.0858(16) Uani 1 1 d . B 5
C33 C 0.3353(6) 0.1584(3) -0.0491(3) 0.0810(15) Uani 1 1 d . B 5
C34 C 0.6134(6) 0.2495(3) -0.0001(3) 0.0896(16) Uani 1 1 d . B 5
H34A H 0.7074 0.2520 0.0239 0.108 Uiso 1 1 calc R B 5
H34B H 0.6170 0.1999 -0.0266 0.108 Uiso 1 1 calc R B 5
C35 C 0.5945(11) 0.3168(5) -0.0491(4) 0.166(4) Uani 1 1 d . B 5
H35 H 0.5150 0.3118 -0.0791 0.199 Uiso 1 1 calc R B 5
C36 C 0.6526(15) 0.3735(6) -0.0596(6) 0.251(6) Uani 1 1 d . B 5
H36A H 0.7339 0.3849 -0.0327 0.301 Uiso 1 1 calc R B 5
H36B H 0.6196 0.4093 -0.0952 0.301 Uiso 1 1 calc R B 5
Fe1 Fe 0.94487(7) 0.87785(3) 0.37709(3) 0.05306(16) Uani 1 1 d . A 5
Fe2 Fe 0.79882(6) 0.81059(3) 0.28409(3) 0.05185(16) Uani 1 1 d . A 5
Fe3 Fe 1.19721(6) 0.67765(4) 0.29726(3) 0.05611(17) Uani 1 1 d . A 5
Fe4 Fe 1.03960(6) 0.64475(3) 0.41038(3) 0.05458(16) Uani 1 1 d . A 5
Fe5 Fe 0.13280(7) 0.32169(4) 0.20958(3) 0.06300(18) Uani 1 1 d . B 5
Fe6 Fe 0.00439(6) 0.19148(4) 0.22770(3) 0.05691(17) Uani 1 1 d . B 5
Fe7 Fe 0.41133(6) 0.13420(4) 0.12248(3) 0.05446(17) Uani 1 1 d . B 5
Fe8 Fe 0.24254(7) 0.19901(4) 0.02950(3) 0.06023(18) Uani 1 1 d . B 5
O1 O 1.0395(5) 0.8852(3) 0.5256(2) 0.1287(16) Uani 1 1 d . A 5
O2 O 1.2252(5) 0.9279(2) 0.3077(2) 0.1198(15) Uani 1 1 d . A 5
O3 O 0.7988(4) 1.0377(2) 0.35789(19) 0.0898(11) Uani 1 1 d . A 5
O4 O 0.9920(4) 0.8406(3) 0.15542(19) 0.1069(13) Uani 1 1 d . A 5
O5 O 0.6459(4) 0.6761(2) 0.2279(2) 0.1084(14) Uani 1 1 d . A 5
O6 O 0.5808(4) 0.9414(2) 0.24711(17) 0.0809(10) Uani 1 1 d . A 5
O7 O 1.3615(4) 0.7925(2) 0.2062(2) 0.1040(12) Uani 1 1 d . A 5
O8 O 1.3996(5) 0.5344(2) 0.2854(2) 0.1210(15) Uani 1 1 d . A 5
O9 O 1.0124(4) 0.6124(3) 0.1892(2) 0.1099(14) Uani 1 1 d . A 5
O10 O 0.7720(4) 0.5735(2) 0.3607(2) 0.0959(12) Uani 1 1 d . A 5
O11 O 1.1767(4) 0.4876(2) 0.4476(2) 0.1072(13) Uani 1 1 d . A 5
O12 O 0.9134(5) 0.6977(2) 0.55223(19) 0.1092(13) Uani 1 1 d . A 5
O13 O -0.0248(5) 0.4207(2) 0.3209(2) 0.1195(15) Uani 1 1 d . B 5
O14 O 0.2348(7) 0.4493(3) 0.1124(3) 0.163(2) Uani 1 1 d . B 5
O15 O 0.3965(5) 0.3011(3) 0.2958(3) 0.1333(18) Uani 1 1 d . B 5
O16 O -0.2072(4) 0.2342(2) 0.3480(2) 0.1012(12) Uani 1 1 d . B 5
O17 O -0.1328(4) 0.0483(2) 0.1778(2) 0.1026(13) Uani 1 1 d . B 5
O18 O 0.2086(5) 0.1124(3) 0.3286(2) 0.1102(13) Uani 1 1 d . B 5
O19 O 0.0941(6) 0.3447(3) -0.0328(3) 0.159(2) Uani 1 1 d . B 5
O20 O -0.0055(5) 0.0951(3) 0.0186(2) 0.1290(17) Uani 1 1 d . B 5
O21 O 0.3956(5) 0.1309(3) -0.0992(2) 0.1149(14) Uani 1 1 d . B 5
O22 O 0.5720(4) 0.1363(2) 0.25654(19) 0.0966(12) Uani 1 1 d . B 5
O23 O 0.6435(4) 0.0472(2) 0.0330(2) 0.1002(12) Uani 1 1 d . B 5
O24 O 0.2514(4) -0.0116(2) 0.1473(2) 0.1038(12) Uani 1 1 d . B 5
S1 S 0.99667(11) 0.75244(6) 0.33908(5) 0.0477(2) Uani 1 1 d . A 5
S2 S 1.26106(12) 0.70594(7) 0.41004(6) 0.0610(3) Uani 1 1 d . A 5
S3 S 0.72599(12) 0.81644(7) 0.40197(6) 0.0592(3) Uani 1 1 d . A 5
S4 S 0.19849(11) 0.20854(6) 0.14908(5) 0.0512(3) Uani 1 1 d . B 5
S5 S 0.45402(13) 0.25237(7) 0.06703(6) 0.0654(3) Uani 1 1 d . B 5
S6 S -0.08326(13) 0.29348(7) 0.15683(6) 0.0676(3) Uani 1 1 d . B 5

loop_
_atom_site_aniso_label
_atom_site_aniso_U_11
_atom_site_aniso_U_22
_atom_site_aniso_U_33
_atom_site_aniso_U_23
_atom_site_aniso_U_13
_atom_site_aniso_U_12
C1 0.095(4) 0.072(3) 0.071(3) -0.001(3) -0.023(3) -0.005(3)
C2 0.085(4) 0.062(3) 0.089(4) -0.003(3) 0.001(3) -0.014(3)
C3 0.074(3) 0.059(3) 0.062(3) -0.003(2) -0.014(2) -0.007(2)
C4 0.067(3) 0.078(3) 0.057(3) 0.005(2) -0.015(2) -0.001(2)
C5 0.061(3) 0.066(3) 0.079(3) -0.009(3) -0.010(2) 0.005(2)
C6 0.061(3) 0.067(3) 0.055(3) -0.008(2) -0.012(2) 0.000(2)
C7 0.079(3) 0.076(3) 0.079(3) 0.005(3) 0.015(3) 0.019(3)
C8 0.170(6) 0.117(5) 0.123(5) 0.000(4) 0.068(5) 0.035(5)
C9 0.282(12) 0.134(7) 0.134(7) 0.001(6) 0.078(8) 0.000(7)
C10 0.079(3) 0.078(4) 0.079(3) 0.000(3) 0.011(3) 0.010(3)
C11 0.056(3) 0.083(4) 0.074(3) 0.007(3) 0.009(2) 0.002(3)
C12 0.068(3) 0.073(3) 0.071(3) -0.007(3) 0.006(3) 0.006(2)
C13 0.069(3) 0.051(3) 0.080(3) 0.004(2) 0.012(3) -0.001(2)
C14 0.066(3) 0.057(3) 0.093(4) 0.015(3) -0.002(3) 0.002(2)
C15 0.095(4) 0.059(3) 0.068(3) 0.009(3) 0.005(3) -0.001(3)
C16 0.063(3) 0.086(4) 0.098(4) 0.017(3) -0.009(3) 0.012(3)
C17 0.138(6) 0.104(5) 0.102(5) 0.016(4) -0.036(4) 0.035(4)
C18 0.191(8) 0.155(8) 0.109(5) 0.010(5) -0.031(5) 0.081(6)
C19 0.092(4) 0.070(3) 0.091(4) -0.018(3) -0.009(3) -0.001(3)
C20 0.121(5) 0.059(4) 0.121(5) -0.002(3) 0.014(4) -0.011(3)
C21 0.073(3) 0.085(4) 0.108(4) -0.049(3) -0.005(3) -0.007(3)
C22 0.074(3) 0.068(3) 0.075(3) -0.005(3) 0.010(3) -0.007(2)
C23 0.067(3) 0.073(3) 0.074(3) -0.006(3) 0.016(2) -0.008(3)
C24 0.083(4) 0.079(4) 0.066(3) 0.002(3) 0.010(3) -0.011(3)
C25 0.068(3) 0.090(4) 0.106(4) -0.005(3) -0.004(3) 0.020(3)
C26 0.117(7) 0.223(12) 0.193(10) 0.049(8) -0.026(6) 0.051(7)
C27 0.31(2) 0.33(2) 0.34(2) 0.078(18) 0.009(16) 0.037(17)
C28 0.059(3) 0.077(3) 0.065(3) -0.005(3) -0.001(2) 0.007(2)
C29 0.071(3) 0.073(3) 0.069(3) -0.009(3) 0.002(3) -0.003(3)
C30 0.065(3) 0.060(3) 0.077(3) 0.002(3) 0.006(2) 0.004(2)
C31 0.105(4) 0.111(5) 0.071(3) 0.016(3) -0.012(3) 0.000(4)
C32 0.092(4) 0.111(5) 0.057(3) -0.004(3) -0.004(3) -0.027(3)
C33 0.082(3) 0.110(4) 0.052(3) -0.002(3) -0.001(3) -0.014(3)
C34 0.086(4) 0.104(4) 0.079(3) 0.002(3) 0.025(3) -0.029(3)
C35 0.234(10) 0.114(6) 0.145(7) 0.002(6) 0.102(7) -0.064(6)
C36 0.415(19) 0.162(10) 0.182(10) 0.002(8) 0.040(11) -0.122(11)
Fe1 0.0618(4) 0.0463(4) 0.0515(3) 0.0000(3) -0.0087(3) -0.0024(3)
Fe2 0.0496(3) 0.0548(4) 0.0513(3) -0.0007(3) -0.0064(3) -0.0001(3)
Fe3 0.0508(3) 0.0569(4) 0.0592(4) 0.0016(3) 0.0046(3) 0.0017(3)
Fe4 0.0560(4) 0.0480(4) 0.0586(4) 0.0082(3) 0.0021(3) 0.0002(3)
Fe5 0.0680(4) 0.0505(4) 0.0704(4) -0.0088(3) 0.0013(3) -0.0048(3)
Fe6 0.0571(4) 0.0564(4) 0.0566(4) -0.0033(3) 0.0073(3) -0.0061(3)
Fe7 0.0538(4) 0.0582(4) 0.0508(3) -0.0009(3) 0.0011(3) -0.0020(3)
Fe8 0.0660(4) 0.0685(4) 0.0463(3) 0.0032(3) -0.0027(3) -0.0067(3)
O1 0.175(4) 0.139(4) 0.079(3) -0.013(3) -0.053(3) -0.019(3)
O2 0.102(3) 0.096(3) 0.160(4) 0.002(3) 0.031(3) -0.028(2)
O3 0.116(3) 0.050(2) 0.104(3) -0.0018(19) -0.027(2) 0.0135(19)
O4 0.103(3) 0.150(4) 0.065(2) 0.023(2) 0.013(2) 0.000(3)
O5 0.087(3) 0.082(3) 0.160(4) -0.034(3) -0.035(2) -0.012(2)
O6 0.088(2) 0.071(2) 0.082(2) 0.0041(18) -0.0255(19) 0.0228(18)
O7 0.093(3) 0.098(3) 0.117(3) 0.022(2) 0.036(2) -0.014(2)
O8 0.126(3) 0.094(3) 0.135(4) -0.012(3) 0.011(3) 0.049(3)
O9 0.104(3) 0.130(3) 0.099(3) -0.043(3) -0.017(2) -0.010(2)
O10 0.069(2) 0.079(2) 0.143(3) -0.003(2) -0.008(2) -0.0192(19)
O11 0.099(3) 0.060(2) 0.162(4) 0.032(2) -0.021(3) 0.006(2)
O12 0.151(4) 0.105(3) 0.068(2) 0.000(2) 0.019(2) 0.010(3)
O13 0.139(4) 0.106(3) 0.110(3) -0.052(3) 0.001(3) 0.034(3)
O14 0.213(6) 0.080(3) 0.194(5) 0.037(3) 0.044(4) -0.043(3)
O15 0.099(3) 0.146(4) 0.159(4) -0.064(3) -0.048(3) 0.012(3)
O16 0.108(3) 0.101(3) 0.090(3) -0.020(2) 0.042(2) -0.002(2)
O17 0.101(3) 0.088(3) 0.120(3) -0.029(2) 0.020(2) -0.035(2)
O18 0.115(3) 0.127(3) 0.086(3) 0.028(2) -0.019(2) 0.013(3)
O19 0.191(5) 0.144(5) 0.136(4) 0.054(4) -0.039(4) 0.042(4)
O20 0.119(3) 0.171(4) 0.106(3) -0.019(3) -0.007(3) -0.076(3)
O21 0.127(3) 0.153(4) 0.064(2) -0.022(2) 0.015(2) -0.011(3)
O22 0.086(3) 0.133(3) 0.071(2) -0.009(2) -0.023(2) 0.012(2)
O23 0.088(3) 0.109(3) 0.101(3) -0.031(2) 0.019(2) 0.011(2)
O24 0.109(3) 0.072(3) 0.131(3) 0.010(2) 0.012(2) -0.024(2)
S1 0.0477(6) 0.0458(6) 0.0489(5) 0.0029(5) -0.0011(4) 0.0000(4)
S2 0.0543(6) 0.0603(7) 0.0686(7) 0.0058(6) -0.0107(5) -0.0001(5)
S3 0.0598(7) 0.0578(7) 0.0581(6) 0.0030(5) 0.0077(5) 0.0026(5)
S4 0.0542(6) 0.0508(6) 0.0484(6) -0.0010(5) 0.0025(5) -0.0046(5)
S5 0.0673(7) 0.0680(8) 0.0616(7) 0.0040(6) 0.0060(6) -0.0171(6)
S6 0.0636(7) 0.0665(8) 0.0715(7) -0.0022(6) -0.0028(6) 0.0047(6)

loop_
_atom_type_symbol
_atom_type_description
_atom_type_scat_dispersion_real
_atom_type_scat_dispersion_imag
_atom_type_scat_source
C C 0.0033 0.0016 'International Tables Vol C Tables 4.2.6.8 and 6.1.1.4'
H H 0.0000 0.0000 'International Tables Vol C Tables 4.2.6.8 and 6.1.1.4'
O O 0.0106 0.0060 'International Tables Vol C Tables 4.2.6.8 and 6.1.1.4'
S S 0.1246 0.1234 'International Tables Vol C Tables 4.2.6.8 and 6.1.1.4'
Fe Fe 0.3463 0.8444 'International Tables Vol C Tables 4.2.6.8 and 6.1.1.4'

loop_
_geom_angle_atom_site_label_1
_geom_angle_atom_site_label_2
_geom_angle_atom_site_label_3
_geom_angle
_geom_angle_site_symmetry_1
_geom_angle_site_symmetry_3
_geom_angle_publ_flag
O1 C1 Fe1 178.5(5) . . ?
O2 C2 Fe1 177.9(5) . . ?
O3 C3 Fe1 177.6(4) . . ?
O4 C4 Fe2 179.7(5) . . ?
O5 C5 Fe2 177.7(5) . . ?
O6 C6 Fe2 178.8(4) . . ?
C8 C7 S3 107.2(4) . . ?
C8 C7 H7A 110.3 . . ?
S3 C7 H7A 110.3 . . ?
C8 C7 H7B 110.3 . . ?
S3 C7 H7B 110.3 . . ?
H7A C7 H7B 108.5 . . ?
C9 C8 C7 133.5(10) . . ?
C9 C8 H8 113.2 . . ?
C7 C8 H8 113.2 . . ?
C8 C9 H9A 120.0 . . ?
C8 C9 H9B 120.0 . . ?
H9A C9 H9B 120.0 . . ?
O8 C10 Fe3 177.2(5) . . ?
O7 C11 Fe3 178.6(5) . . ?
O9 C12 Fe3 177.8(5) . . ?
O10 C13 Fe4 180.0(6) . . ?
O11 C14 Fe4 178.2(5) . . ?
O12 C15 Fe4 178.5(5) . . ?
C17 C16 S2 111.0(4) . . ?
C17 C16 H16A 109.4 . . ?
S2 C16 H16A 109.4 . . ?
C17 C16 H16B 109.4 . . ?
S2 C16 H16B 109.4 . . ?
H16A C16 H16B 108.0 . . ?
C18 C17 C16 131.5(8) . . ?
C18 C17 H17 114.3 . . ?
C16 C17 H17 114.3 . . ?
C17 C18 H18A 120.0 . . ?
C17 C18 H18B 120.0 . . ?
H18A C18 H18B 120.0 . . ?
O13 C19 Fe5 178.7(5) . . ?
O14 C20 Fe5 179.1(6) . . ?
O15 C21 Fe5 179.8(6) . . ?
O16 C22 Fe6 178.7(5) . . ?
O17 C23 Fe6 178.1(5) . . ?
O18 C24 Fe6 178.2(5) . . ?
C26 C25 S6 111.3(5) . . ?
C26 C25 H25A 109.4 . . ?
S6 C25 H25A 109.4 . . ?
C26 C25 H25B 109.4 . . ?
S6 C25 H25B 109.4 . . ?
H25A C25 H25B 108.0 . . ?
C27 C26 C25 128.5(13) . . ?
C27 C26 H26 115.8 . . ?
C25 C26 H26 115.8 . . ?
C26 C27 H27A 120.0 . . ?
C26 C27 H27B 120.0 . . ?
H27A C27 H27B 120.0 . . ?
O22 C28 Fe7 178.9(5) . . ?
O23 C29 Fe7 178.6(5) . . ?
O24 C30 Fe7 177.7(5) . . ?
O19 C31 Fe8 179.6(6) . . ?
O20 C32 Fe8 179.3(6) . . ?
O21 C33 Fe8 178.8(5) . . ?
C35 C34 S5 109.0(5) . . ?
C35 C34 H34A 109.9 . . ?
S5 C34 H34A 109.9 . . ?
C35 C34 H34B 109.9 . . ?
S5 C34 H34B 109.9 . . ?
H34A C34 H34B 108.3 . . ?
C36 C35 C34 135.2(13) . . ?
C36 C35 H35 112.4 . . ?
C34 C35 H35 112.4 . . ?
C35 C36 H36A 120.0 . . ?
C35 C36 H36B 120.0 . . ?
H36A C36 H36B 120.0 . . ?
C2 Fe1 C3 91.7(2) . . ?
C2 Fe1 C1 96.7(2) . . ?
C3 Fe1 C1 101.0(2) . . ?
C2 Fe1 S1 90.81(16) . . ?
C3 Fe1 S1 151.02(14) . . ?
C1 Fe1 S1 107.39(16) . . ?
C2 Fe1 S3 162.84(16) . . ?
C3 Fe1 S3 94.51(15) . . ?
C1 Fe1 S3 97.75(17) . . ?
S1 Fe1 S3 76.13(4) . . ?
C2 Fe1 Fe2 107.83(16) . . ?
C3 Fe1 Fe2 96.30(13) . . ?
C1 Fe1 Fe2 149.42(16) . . ?
S1 Fe1 Fe2 55.64(3) . . ?
S3 Fe1 Fe2 55.60(3) . . ?
C4 Fe2 C5 98.1(2) . . ?
C4 Fe2 C6 92.1(2) . . ?
C5 Fe2 C6 98.86(19) . . ?
C4 Fe2 S1 90.20(14) . . ?
C5 Fe2 S1 104.05(15) . . ?
C6 Fe2 S1 156.41(13) . . ?
C4 Fe2 S3 156.09(15) . . ?
C5 Fe2 S3 104.35(16) . . ?
C6 Fe2 S3 92.47(14) . . ?
S1 Fe2 S3 76.62(4) . . ?
C4 Fe2 Fe1 99.50(14) . . ?
C5 Fe2 Fe1 152.86(16) . . ?
C6 Fe2 Fe1 100.96(13) . . ?
S1 Fe2 Fe1 55.56(3) . . ?
S3 Fe2 Fe1 56.59(3) . . ?
C10 Fe3 C12 90.0(2) . . ?
C10 Fe3 C11 100.4(2) . . ?
C12 Fe3 C11 99.2(2) . . ?
C10 Fe3 S1 156.35(17) . . ?
C12 Fe3 S1 89.90(14) . . ?
C11 Fe3 S1 102.92(15) . . ?
C10 Fe3 S2 93.70(17) . . ?
C12 Fe3 S2 156.44(16) . . ?
C11 Fe3 S2 102.98(16) . . ?
S1 Fe3 S2 77.56(4) . . ?
C10 Fe3 Fe4 101.24(16) . . ?
C12 Fe3 Fe4 100.25(15) . . ?
C11 Fe3 Fe4 150.72(15) . . ?
S1 Fe3 Fe4 55.59(3) . . ?
S2 Fe3 Fe4 56.21(3) . . ?
C13 Fe4 C14 92.1(2) . . ?
C13 Fe4 C15 97.5(2) . . ?
C14 Fe4 C15 100.0(2) . . ?
C13 Fe4 S1 90.72(15) . . ?
C14 Fe4 S1 155.35(16) . . ?
C15 Fe4 S1 103.84(15) . . ?
C13 Fe4 S2 161.46(15) . . ?
C14 Fe4 S2 93.38(15) . . ?
C15 Fe4 S2 98.95(16) . . ?
S1 Fe4 S2 77.07(4) . . ?
C13 Fe4 Fe3 105.85(15) . . ?
C14 Fe4 Fe3 100.60(16) . . ?
C15 Fe4 Fe3 148.02(15) . . ?
S1 Fe4 Fe3 55.20(3) . . ?
S2 Fe4 Fe3 55.71(3) . . ?
C21 Fe5 C19 91.4(2) . . ?
C21 Fe5 C20 98.5(3) . . ?
C19 Fe5 C20 99.1(3) . . ?
C21 Fe5 S4 91.59(15) . . ?
C19 Fe5 S4 156.38(18) . . ?
C20 Fe5 S4 103.66(18) . . ?
C21 Fe5 S6 159.86(19) . . ?
C19 Fe5 S6 93.33(17) . . ?
C20 Fe5 S6 100.1(2) . . ?
S4 Fe5 S6 76.52(4) . . ?
C21 Fe5 Fe6 104.09(19) . . ?
C19 Fe5 Fe6 101.21(17) . . ?
C20 Fe5 Fe6 149.06(19) . . ?
S4 Fe5 Fe6 55.40(3) . . ?
S6 Fe5 Fe6 55.78(4) . . ?
C24 Fe6 C22 89.8(2) . . ?
C24 Fe6 C23 98.1(2) . . ?
C22 Fe6 C23 99.1(2) . . ?
C24 Fe6 S4 90.35(15) . . ?
C22 Fe6 S4 156.25(15) . . ?
C23 Fe6 S4 104.33(14) . . ?
C24 Fe6 S6 155.91(17) . . ?
C22 Fe6 S6 93.54(16) . . ?
C23 Fe6 S6 104.86(17) . . ?
S4 Fe6 S6 77.15(5) . . ?
C24 Fe6 Fe5 99.48(16) . . ?
C22 Fe6 Fe5 100.70(15) . . ?
C23 Fe6 Fe5 153.39(15) . . ?
S4 Fe6 Fe5 55.90(3) . . ?
S6 Fe6 Fe5 56.45(4) . . ?
C29 Fe7 C30 90.9(2) . . ?
C29 Fe7 C28 98.1(2) . . ?
C30 Fe7 C28 99.2(2) . . ?
C29 Fe7 S4 158.43(16) . . ?
C30 Fe7 S4 90.49(14) . . ?
C28 Fe7 S4 102.92(14) . . ?
C29 Fe7 S5 93.01(16) . . ?
C30 Fe7 S5 155.03(16) . . ?
C28 Fe7 S5 104.63(16) . . ?
S4 Fe7 S5 77.13(4) . . ?
C29 Fe7 Fe8 102.85(16) . . ?
C30 Fe7 Fe8 98.67(15) . . ?
C28 Fe7 Fe8 152.11(15) . . ?
S4 Fe7 Fe8 55.69(3) . . ?
S5 Fe7 Fe8 56.43(4) . . ?
C33 Fe8 C32 91.6(2) . . ?
C33 Fe8 C31 99.8(2) . . ?
C32 Fe8 C31 97.8(3) . . ?
C33 Fe8 S4 154.00(17) . . ?
C32 Fe8 S4 91.17(15) . . ?
C31 Fe8 S4 105.38(18) . . ?
C33 Fe8 S5 93.42(16) . . ?
C32 Fe8 S5 161.46(18) . . ?
C31 Fe8 S5 98.9(2) . . ?
S4 Fe8 S5 76.69(4) . . ?
C33 Fe8 Fe7 98.90(17) . . ?
C32 Fe8 Fe7 105.86(18) . . ?
C31 Fe8 Fe7 149.22(19) . . ?
S4 Fe8 Fe7 55.59(3) . . ?
S5 Fe8 Fe7 55.71(4) . . ?
Fe3 S1 Fe1 137.70(5) . . ?
Fe3 S1 Fe2 131.88(5) . . ?
Fe1 S1 Fe2 68.81(3) . . ?
Fe3 S1 Fe4 69.21(4) . . ?
Fe1 S1 Fe4 125.42(5) . . ?
Fe2 S1 Fe4 136.40(5) . . ?
C16 S2 Fe3 114.09(17) . . ?
C16 S2 Fe4 114.46(18) . . ?
Fe3 S2 Fe4 68.08(4) . . ?
C7 S3 Fe2 115.69(16) . . ?
C7 S3 Fe1 114.92(18) . . ?
Fe2 S3 Fe1 67.81(4) . . ?
Fe6 S4 Fe7 132.64(5) . . ?
Fe6 S4 Fe8 136.59(5) . . ?
Fe7 S4 Fe8 68.71(3) . . ?
Fe6 S4 Fe5 68.70(4) . . ?
Fe7 S4 Fe5 136.80(5) . . ?
Fe8 S4 Fe5 126.01(5) . . ?
C34 S5 Fe7 115.13(19) . . ?
C34 S5 Fe8 114.60(18) . . ?
Fe7 S5 Fe8 67.86(4) . . ?
C25 S6 Fe6 115.34(19) . . ?
C25 S6 Fe5 114.32(18) . . ?
Fe6 S6 Fe5 67.77(4) . . ?

loop_
_geom_bond_atom_site_label_1
_geom_bond_atom_site_label_2
_geom_bond_distance
_geom_bond_site_symmetry_2
_geom_bond_publ_flag
C1 O1 1.138(5) . ?
C1 Fe1 1.792(5) . ?
C2 O2 1.148(5) . ?
C2 Fe1 1.767(5) . ?
C3 O3 1.132(5) . ?
C3 Fe1 1.792(5) . ?
C4 O4 1.146(5) . ?
C4 Fe2 1.784(5) . ?
C5 O5 1.136(5) . ?
C5 Fe2 1.795(5) . ?
C6 O6 1.128(5) . ?
C6 Fe2 1.801(5) . ?
C7 C8 1.467(8) . ?
C7 S3 1.845(4) . ?
C7 H7A 0.9700 . ?
C7 H7B 0.9700 . ?
C8 C9 1.125(9) . ?
C8 H8 0.9300 . ?
C9 H9A 0.9300 . ?
C9 H9B 0.9300 . ?
C10 O8 1.134(5) . ?
C10 Fe3 1.780(5) . ?
C11 O7 1.125(5) . ?
C11 Fe3 1.820(5) . ?
C12 O9 1.135(5) . ?
C12 Fe3 1.789(5) . ?
C13 O10 1.138(5) . ?
C13 Fe4 1.785(5) . ?
C14 O11 1.127(5) . ?
C14 Fe4 1.789(5) . ?
C15 O12 1.138(5) . ?
C15 Fe4 1.804(5) . ?
C16 C17 1.473(7) . ?
C16 S2 1.853(5) . ?
C16 H16A 0.9700 . ?
C16 H16B 0.9700 . ?
C17 C18 1.186(9) . ?
C17 H17 0.9300 . ?
C18 H18A 0.9300 . ?
C18 H18B 0.9300 . ?
C19 O13 1.125(5) . ?
C19 Fe5 1.796(6) . ?
C20 O14 1.120(6) . ?
C20 Fe5 1.809(6) . ?
C21 O15 1.128(6) . ?
C21 Fe5 1.777(6) . ?
C22 O16 1.127(5) . ?
C22 Fe6 1.794(5) . ?
C23 O17 1.136(5) . ?
C23 Fe6 1.801(5) . ?
C24 O18 1.129(6) . ?
C24 Fe6 1.789(6) . ?
C25 C26 1.476(8) . ?
C25 S6 1.852(5) . ?
C25 H25A 0.9700 . ?
C25 H25B 0.9700 . ?
C26 C27 1.121(8) . ?
C26 H26 0.9300 . ?
C27 H27A 0.9300 . ?
C27 H27B 0.9300 . ?
C28 O22 1.134(5) . ?
C28 Fe7 1.799(5) . ?
C29 O23 1.133(5) . ?
C29 Fe7 1.787(5) . ?
C30 O24 1.127(5) . ?
C30 Fe7 1.790(5) . ?
C31 O19 1.138(6) . ?
C31 Fe8 1.807(7) . ?
C32 O20 1.132(6) . ?
C32 Fe8 1.777(6) . ?
C33 O21 1.140(5) . ?
C33 Fe8 1.767(5) . ?
C34 C35 1.441(9) . ?
C34 S5 1.842(5) . ?
C34 H34A 0.9700 . ?
C34 H34B 0.9700 . ?
C35 C36 1.116(9) . ?
C35 H35 0.9300 . ?
C36 H36A 0.9300 . ?
C36 H36B 0.9300 . ?
Fe1 S1 2.2381(11) . ?
Fe1 S3 2.2812(13) . ?
Fe1 Fe2 2.5304(8) . ?
Fe2 S1 2.2403(11) . ?
Fe2 S3 2.2548(12) . ?
Fe3 S1 2.2310(11) . ?
Fe3 S2 2.2622(13) . ?
Fe3 Fe4 2.5401(8) . ?
Fe4 S1 2.2416(11) . ?
Fe4 S2 2.2755(12) . ?
Fe5 S4 2.2490(12) . ?
Fe5 S6 2.2783(13) . ?
Fe5 Fe6 2.5305(9) . ?
Fe6 S4 2.2357(11) . ?
Fe6 S6 2.2603(14) . ?
Fe7 S4 2.2402(12) . ?
Fe7 S5 2.2569(13) . ?
Fe7 Fe8 2.5300(9) . ?
Fe8 S4 2.2429(12) . ?
Fe8 S5 2.2759(13) . ?
